data_7233750
loop_
_publ_author_name
'Hua Wang'
'Yan Liang'
'Huanling Xie'
'Linglong Feng'
'Haifeng Lu'
'Shengyu Feng'

_publ_section_title
;
 Emission enhancement and color adjustment of silicon-cored structure in
 tetraphenyl benzene with aggregation-enhanced emission
;
_journal_name_full 'Journal of Materials Chemistry C'
_journal_page_first 5601
_journal_page_last 5606
_journal_paper_doi 10.1039/C4TC00570H
_journal_volume 2
_journal_year 2014
_chemical_formula_moiety 'C15 H11'
_chemical_formula_sum 'C15 H11'
_chemical_formula_weight 191.24
_space_group_crystal_system orthorhombic
_space_group_IT_number 60
_space_group_name_Hall '-P 2ac 2b'
_space_group_name_H-M_alt 'P b n a'
_atom_sites_solution_hydrogens geom
_atom_sites_solution_primary iterative
_atom_sites_solution_secondary difmap
_cell_angle_alpha 90.00
_cell_angle_beta 90.00
_cell_angle_gamma 90.00
_cell_formula_units_Z 8
_cell_length_a 9.007(2)
_cell_length_b 9.991(3)
_cell_length_c 23.493(6)
_cell_measurement_reflns_used 3137
_cell_measurement_temperature 293(2)
_cell_measurement_theta_max 23.558
_cell_measurement_theta_min 2.421
_cell_volume 2114.1(10)
_computing_data_reduction 'SAINT v7.23A (Bruker, 2003)'
_computing_molecular_graphics 'Olex2 (Dolomanov et al., 2009)'
_computing_publication_material 'Olex2 (Dolomanov et al., 2009)'
_computing_structure_refinement 'XL (Sheldrick, 2008)'
_computing_structure_solution
;
Superflip (Palatinus & Chapuis, 2007;Palatinus & van der Lee, 2008;
Palatinus et al., 2012)
;
_diffrn_ambient_temperature 293(2)
_diffrn_measured_fraction_theta_full 0.998
_diffrn_measured_fraction_theta_max 0.998
_diffrn_radiation_monochromator graphite
_diffrn_radiation_type MoK\a
_diffrn_radiation_wavelength 0.71073
_diffrn_reflns_av_R_equivalents 0.0304
_diffrn_reflns_av_unetI/netI 0.0264
_diffrn_reflns_limit_h_max 7
_diffrn_reflns_limit_h_min -10
_diffrn_reflns_limit_k_max 11
_diffrn_reflns_limit_k_min -11
_diffrn_reflns_limit_l_max 27
_diffrn_reflns_limit_l_min -27
_diffrn_reflns_number 9705
_diffrn_reflns_theta_full 25.00
_diffrn_reflns_theta_max 25.00
_diffrn_reflns_theta_min 2.42
_diffrn_source 'fine-focus sealed tube'
_exptl_absorpt_coefficient_mu 0.068
_exptl_crystal_density_diffrn 1.202
_exptl_crystal_density_method 'not measured'
_exptl_crystal_F_000 808
_refine_diff_density_max 0.103
_refine_diff_density_min -0.186
_refine_diff_density_rms 0.038
_refine_ls_extinction_method none
_refine_ls_goodness_of_fit_ref 1.059
_refine_ls_hydrogen_treatment constr
_refine_ls_matrix_type full
_refine_ls_number_parameters 136
_refine_ls_number_reflns 1855
_refine_ls_number_restraints 0
_refine_ls_restrained_S_all 1.059
_refine_ls_R_factor_all 0.0493
_refine_ls_R_factor_gt 0.0384
_refine_ls_shift/su_max 0.000
_refine_ls_shift/su_mean 0.000
_refine_ls_structure_factor_coef Fsqd
_refine_ls_weighting_details 'calc w=1/[\s^2^(Fo^2^)+(0.0437P)^2^+0.2655P] where P=(Fo^2^+2Fc^2^)/3'
_refine_ls_weighting_scheme calc
_refine_ls_wR_factor_gt 0.0883
_refine_ls_wR_factor_ref 0.0964
_reflns_number_gt 1481
_reflns_number_total 1855
_reflns_threshold_expression >2sigma(I)
_cod_data_source_file 1000001.cif
_cod_data_source_block PCOD1000001
_cod_original_cell_volume 2114.0(10)
_cod_database_code 7233750
_olex2_refinement_description
;
1. Fixed Uiso
 At 1.2 times of:
  All C(H) groups
2.a Aromatic/amide H refined with riding coordinates:
 C5(H5), C6(H6), C7(H7), C8(H8), C9(H9), C10(H10), C11(H11), C12(H12),
 C13(H13), C14(H14), C15(H15)
;

loop_
_space_group_symop_id
_space_group_symop_operation_xyz
1 'x, y, z'
2 '-x+1/2, -y, z+1/2'
3 'x, -y+1/2, -z'
4 '-x+1/2, y+1/2, -z+1/2'
5 '-x, -y, -z'
6 'x-1/2, y, -z-1/2'
7 '-x, y-1/2, z'
8 'x-1/2, -y-1/2, z-1/2'

loop_
_atom_site_label
_atom_site_type_symbol
_atom_site_fract_x
_atom_site_fract_y
_atom_site_fract_z
_atom_site_U_iso_or_equiv
_atom_site_adp_type
_atom_site_occupancy
_atom_site_calc_flag
_atom_site_disorder_assembly
_atom_site_disorder_group
_atom_site_refinement_flags_posn
C1 C 0.69687(13) 0.20136(12) 0.05739(5) 0.0471(3) Uani 1 d . . .
C2 C 0.55310(13) 0.23125(12) 0.02883(5) 0.0456(3) Uani 1 d . . .
C3 C 0.40719(13) 0.17929(13) 0.11933(5) 0.0515(3) Uani 1 d . . .
C4 C 0.41863(13) 0.21612(12) 0.05813(5) 0.0489(3) Uani 1 d . . .
C5 C 0.77587(14) 0.08958(14) 0.04151(6) 0.0575(4) Uani 1 d . . .
H5 H 0.7417 0.0373 0.0115 0.069 Uiso 1 calc . . R
C6 C 0.47926(16) 0.07027(15) 0.14220(6) 0.0633(4) Uani 1 d . . .
H6 H 0.5447 0.0214 0.1197 0.076 Uiso 1 calc . . R
C7 C 0.28817(14) 0.23462(13) 0.02834(5) 0.0555(3) Uani 1 d . . .
H7 H 0.1981 0.2260 0.0473 0.067 Uiso 1 calc . . R
C8 C 0.90407(16) 0.05371(17) 0.06908(7) 0.0676(4) Uani 1 d . . .
H8 H 0.9551 -0.0229 0.0580 0.081 Uiso 1 calc . . R
C9 C 0.75224(16) 0.27942(15) 0.10091(6) 0.0595(4) Uani 1 d . . .
H9 H 0.7020 0.3565 0.1120 0.071 Uiso 1 calc . . R
C10 C 0.95653(16) 0.12968(19) 0.11244(7) 0.0725(5) Uani 1 d . . .
H10 H 1.0427 0.1046 0.1315 0.087 Uiso 1 calc . . R
C11 C 0.31234(16) 0.25047(16) 0.15443(6) 0.0638(4) Uani 1 d . . .
H11 H 0.2632 0.3251 0.1401 0.077 Uiso 1 calc . . R
C12 C 0.3609(2) 0.10316(19) 0.23154(7) 0.0800(5) Uani 1 d . . .
H12 H 0.3447 0.0768 0.2690 0.096 Uiso 1 calc . . R
C13 C 0.45605(19) 0.03233(17) 0.19792(6) 0.0747(5) Uani 1 d . . .
H13 H 0.5054 -0.0418 0.2126 0.090 Uiso 1 calc . . R
C14 C 0.88236(17) 0.24336(18) 0.12812(6) 0.0717(5) Uani 1 d . . .
H14 H 0.9197 0.2967 0.1572 0.086 Uiso 1 calc . . R
C15 C 0.28936(19) 0.21286(19) 0.21017(6) 0.0771(5) Uani 1 d . . .
H15 H 0.2254 0.2620 0.2332 0.092 Uiso 1 calc . . R

loop_
_atom_site_aniso_label
_atom_site_aniso_U_11
_atom_site_aniso_U_22
_atom_site_aniso_U_33
_atom_site_aniso_U_23
_atom_site_aniso_U_13
_atom_site_aniso_U_12
C1 0.0449(7) 0.0528(7) 0.0436(6) 0.0026(6) 0.0021(5) -0.0051(6)
C2 0.0448(6) 0.0427(7) 0.0494(6) -0.0044(5) -0.0002(5) -0.0013(5)
C3 0.0481(7) 0.0550(8) 0.0513(7) -0.0041(6) 0.0018(6) -0.0115(6)
C4 0.0472(7) 0.0480(7) 0.0514(7) -0.0036(6) 0.0013(6) -0.0034(5)
C5 0.0543(8) 0.0629(8) 0.0554(8) -0.0010(6) -0.0015(6) 0.0044(7)
C6 0.0667(9) 0.0647(9) 0.0585(8) 0.0020(7) 0.0075(7) -0.0041(7)
C7 0.0445(7) 0.0623(8) 0.0597(7) -0.0021(6) 0.0053(6) -0.0027(6)
C8 0.0546(8) 0.0809(10) 0.0674(9) 0.0139(8) 0.0034(7) 0.0110(8)
C9 0.0602(8) 0.0642(9) 0.0541(8) -0.0032(6) -0.0015(6) -0.0089(7)
C10 0.0487(8) 0.1011(13) 0.0676(10) 0.0252(9) -0.0053(7) -0.0057(9)
C11 0.0605(8) 0.0700(9) 0.0609(8) -0.0092(7) 0.0048(7) -0.0042(7)
C12 0.0920(12) 0.0988(13) 0.0491(8) -0.0023(9) 0.0028(8) -0.0191(10)
C13 0.0858(11) 0.0789(11) 0.0592(9) 0.0087(8) 0.0003(8) -0.0045(9)
C14 0.0670(9) 0.0942(12) 0.0540(8) 0.0047(8) -0.0127(7) -0.0265(9)
C15 0.0791(11) 0.0946(12) 0.0575(9) -0.0176(8) 0.0128(8) -0.0058(9)

loop_
_atom_type_symbol
_atom_type_description
_atom_type_scat_dispersion_real
_atom_type_scat_dispersion_imag
_atom_type_scat_source
C C 0.0033 0.0016 'International Tables Vol C Tables 4.2.6.8 and 6.1.1.4'
H H 0.0000 0.0000 'International Tables Vol C Tables 4.2.6.8 and 6.1.1.4'

loop_
_geom_angle_atom_site_label_1
_geom_angle_atom_site_label_2
_geom_angle_atom_site_label_3
_geom_angle
_geom_angle_site_symmetry_1
_geom_angle_site_symmetry_3
C5 C1 C2 119.38(11) . .
C5 C1 C9 118.23(12) . .
C9 C1 C2 122.36(12) . .
C2 C2 C1 119.20(6) 3 .
C4 C2 C1 120.59(11) . .
C4 C2 C2 120.14(7) . 3
C6 C3 C4 122.68(12) . .
C6 C3 C11 117.71(13) . .
C11 C3 C4 119.44(12) . .
C2 C4 C3 124.14(11) . .
C7 C4 C2 118.20(11) . .
C7 C4 C3 117.65(11) . .
C8 C5 C1 121.30(14) . .
C3 C6 C13 121.09(14) . .
C7 C7 C4 121.61(7) 3 .
C10 C8 C5 120.13(15) . .
C1 C9 C14 120.12(14) . .
C8 C10 C14 119.81(14) . .
C15 C11 C3 121.25(15) . .
C13 C12 C15 119.97(15) . .
C12 C13 C6 120.18(16) . .
C10 C14 C9 120.37(14) . .
C12 C15 C11 119.80(15) . .

loop_
_geom_bond_atom_site_label_1
_geom_bond_atom_site_label_2
_geom_bond_distance
_geom_bond_site_symmetry_2
C1 C2 1.4887(17) .
C1 C5 1.3757(18) .
C1 C9 1.3791(17) .
C2 C2 1.406(2) 3
C2 C4 1.4012(17) .
C3 C4 1.4879(18) .
C3 C6 1.377(2) .
C3 C11 1.3840(19) .
C4 C7 1.3800(17) .
C5 C8 1.3716(19) .
C6 C13 1.3787(19) .
C7 C7 1.367(3) 3
C8 C10 1.355(2) .
C9 C14 1.383(2) .
C10 C14 1.368(2) .
C11 C15 1.378(2) .
C12 C13 1.363(2) .
C12 C15 1.367(2) .
